data_5000273
loop_
_publ_author_name
'Andersen, K. A.'
'Anderson, O. P.'

_publ_section_title
;
 Structure of a model for aspirochlorine (antibiotic A30641)
;
_journal_issue 7
_journal_name_full 'Acta Crystallographica Section C'
_journal_page_first 1561
_journal_page_last 1563
_journal_paper_doi 10.1107/S0108270191000197
_journal_volume 47
_journal_year 1991
_chemical_formula_sum 'C20 H18 N2 O5 S2'
_space_group_IT_number 14
_symmetry_cell_setting monoclinic
_symmetry_space_group_name_Hall '-P 2ybc'
_symmetry_space_group_name_H-M 'P 1 21/c 1'
_cell_angle_alpha 90
_cell_angle_beta 96.23(2)
_cell_angle_gamma 90
_cell_formula_units_Z 4
_cell_length_a 9.934(3)
_cell_length_b 18.730(5)
_cell_length_c 10.563(2)
_cod_original_sg_symbol_H-M 'P 21/c'
_cod_database_code 5000273

loop_
_symmetry_equiv_pos_site_id
_symmetry_equiv_pos_as_xyz
1 x,y,z
2 -x,1/2+y,1/2-z
3 -x,-y,-z
4 x,-1/2-y,-1/2+z

loop_
_atom_site_label
_atom_site_type_symbol
_atom_site_fract_x
_atom_site_fract_y
_atom_site_fract_z
S1 S 0.6609(1) 1.0121(1) 0.6434(1)
S2 S 0.7641(1) 0.9897(1) 0.4896(1)
O1 O 0.7055(2) 0.8399(1) 0.8494(2)
O2 O 0.7561(2) 0.7602(1) 0.6473(2)
O3 O 0.8703(2) 0.9494(1) 0.9059(1)
O4 O 1.0203(2) 0.9998(1) 0.7246(2)
O5 O 1.4728(2) 0.8124(1) 0.4589(2)
N1 N 0.8682(2) 0.9178(1) 0.7854(2)
N2 N 0.8569(2) 0.8535(1) 0.5560(2)
C1 C 0.6175(3) 0.9223(1) 0.6878(2)
C2 C 0.5339(3) 0.9216(1) 0.7978(2)
C3 C 0.4175(3) 0.9582(1) 0.8192(2)
C4 C 0.3590(3) 0.9439(2) 0.9303(2)
C5 C 0.4169(3) 0.8936(1) 1.0163(3)
C6 C 0.5344(3) 0.8567(1) 0.9961(2)
C7 C 0.5897(3) 0.8727(1) 0.8856(2)
C8 C 0.7447(3) 0.8769(1) 0.7424(2)
C9 C 0.9542(3) 0.9076(2) 0.9981(2)
C10 C 0.9363(3) 0.9535(1) 0.6993(2)
C11 C 0.8959(3) 0.9287(1) 0.5640(2)
C12 C 0.7862(3) 0.8227(1) 0.6441(2)
C13 C 0.9002(3) 0.8125(1) 0.4497(2)
C14 C 1.0531(3) 0.8108(1) 0.4517(2)
C15 C 1.1108(3) 0.8130(1) 0.3384(2)
C16 C 1.2507(3) 0.8122(1) 0.3361(2)
C17 C 1.3335(3) 0.8107(1) 0.4490(2)
C18 C 1.2781(3) 0.8093(1) 0.5642(2)
C19 C 1.1388(3) 0.8086(1) 0.5642(2)
C20 C 1.5336(3) 0.8123(2) 0.3423(3)
H1 H 0.57210 0.90330 0.61020
H2 H 0.37800 0.99260 0.75880
H3 H 0.27850 0.96880 0.94760
H4 H 0.37460 0.88400 1.09200
H5 H 0.57450 0.82210 1.05580
H6 H 0.96170 0.93520 1.07510
H7 H 1.04290 0.89910 0.97320
H8 H 0.91140 0.86280 1.01220
H9 H 0.97310 0.93090 0.51680
H10 H 0.86760 0.76440 0.45460
H11 H 0.86200 0.83380 0.37130
H12 H 1.05310 0.81510 0.25950
H13 H 1.28890 0.81270 0.25650
H14 H 1.33590 0.80890 0.64310
H15 H 1.10070 0.80660 0.64390
H16 H 1.62920 0.80800 0.36650
H17 H 1.51570 0.85550 0.29440
H18 H 1.50240 0.77210 0.29100

loop_
_atom_type_symbol
_atom_type_radius_bond
C 0.68
H 0.23
N 0.68
O 0.68
S 1.02
